data_4107254
loop_
_publ_author_name
'Muhammad Farooq Ibad'
'Peter Langer'
'Axel Schulz'
'Alexander Villinger'

_publ_contact_author_address
;
Universit\"at Rostock
Institut f\"ur Chemie
Abteilung f\"ur Anorganische Chemie
Albert-Einstein-Strasse 3a 
18059 Rostock
Bundesrepublik Deutschland
;
_publ_contact_author_email
;
axel.schulz@uni-rostock.de, alexander.villinger@uni-rostock.de'
;
_publ_contact_author_fax '+49 (0)381/498-6382'
_publ_contact_author_name 'Axel Schulz, Alexander Villinger'
_publ_contact_author_phone '+49 (0)381/498-6400 or 6403'
_publ_section_title
;
 Silylium-Arene Adducts: An Experimental and Theoretical Study
;
_journal_name_full 'Journal of the American Chemical Society'
_journal_page_first 21016
_journal_page_last 21027
_journal_paper_doi 10.1021/ja209693a
_journal_volume 133
_journal_year 2011
_chemical_formula_moiety 'C12 H21 Si +, C24 B F20 -'
_chemical_formula_sum 'C36 H21 B F20 Si'
_chemical_formula_weight 872.43
_chemical_name_systematic
;
 ?
;
_space_group_IT_number 14
_symmetry_cell_setting monoclinic
_symmetry_Int_Tables_number 14
_symmetry_space_group_name_Hall '-P 2ybc'
_symmetry_space_group_name_H-M 'P 1 21/c 1'
_atom_sites_solution_hydrogens geom
_atom_sites_solution_primary direct
_atom_sites_solution_secondary difmap
_audit_author_name 'Villinger, A.'
_audit_creation_method SHELXL-97
_cell_angle_alpha 90.00
_cell_angle_beta 106.562(2)
_cell_angle_gamma 90.00
_cell_formula_units_Z 4
_cell_length_a 10.4308(3)
_cell_length_b 21.5092(7)
_cell_length_c 16.7513(5)
_cell_measurement_reflns_used 9976
_cell_measurement_temperature 173(2)
_cell_measurement_theta_max 58.754
_cell_measurement_theta_min 4.493
_cell_volume 3602.37(19)
_computing_cell_refinement 'Bruker Apex v2.0-2'
_computing_data_collection 'Bruker Apex v2.0-2'
_computing_data_reduction 'Bruker SAINT'
_computing_molecular_graphics 'ORTEP-3 (Farrugia, 1997)'
_computing_publication_material SHELXL-97
_computing_structure_refinement 'SHELXL-97 (Sheldrick, 1997)'
_computing_structure_solution 'SHELXS-97 (Sheldrick, 1997)'
_diffrn_ambient_temperature 173(2)
_diffrn_measured_fraction_theta_full 0.999
_diffrn_measured_fraction_theta_max 0.999
_diffrn_measurement_device_type 'Bruker Apex Kappa II-CCD-diffractometer'
_diffrn_measurement_method 'phi and psi scans'
_diffrn_radiation_monochromator graphite
_diffrn_radiation_source 'sealed tube'
_diffrn_radiation_type MoK\a
_diffrn_radiation_wavelength 0.71073
_diffrn_reflns_av_R_equivalents 0.0270
_diffrn_reflns_av_sigmaI/netI 0.0220
_diffrn_reflns_limit_h_max 14
_diffrn_reflns_limit_h_min -14
_diffrn_reflns_limit_k_max 30
_diffrn_reflns_limit_k_min -30
_diffrn_reflns_limit_l_max 23
_diffrn_reflns_limit_l_min -22
_diffrn_reflns_number 68458
_diffrn_reflns_theta_full 30.50
_diffrn_reflns_theta_max 30.50
_diffrn_reflns_theta_min 2.25
_exptl_absorpt_coefficient_mu 0.197
_exptl_absorpt_correction_T_max 0.9325
_exptl_absorpt_correction_T_min 0.9097
_exptl_absorpt_correction_type multi-scan
_exptl_absorpt_process_details '(SADABS; Sheldrick, 2004)'
_exptl_crystal_colour colourless
_exptl_crystal_density_diffrn 1.609
_exptl_crystal_description block
_exptl_crystal_F_000 1744
_exptl_crystal_size_max 0.49
_exptl_crystal_size_mid 0.39
_exptl_crystal_size_min 0.36
_refine_diff_density_max 0.513
_refine_diff_density_min -0.506
_refine_diff_density_rms 0.062
_refine_ls_extinction_method none
_refine_ls_goodness_of_fit_ref 1.094
_refine_ls_hydrogen_treatment mixed
_refine_ls_matrix_type full
_refine_ls_number_parameters 532
_refine_ls_number_reflns 10970
_refine_ls_number_restraints 0
_refine_ls_restrained_S_all 1.094
_refine_ls_R_factor_all 0.0683
_refine_ls_R_factor_gt 0.0457
_refine_ls_shift/su_max 0.000
_refine_ls_shift/su_mean 0.000
_refine_ls_structure_factor_coef Fsqd
_refine_ls_weighting_details 'calc w=1/[\s^2^(Fo^2^)+(0.0726P)^2^+0.7230P] where P=(Fo^2^+2Fc^2^)/3'
_refine_ls_weighting_scheme calc
_refine_ls_wR_factor_gt 0.1264
_refine_ls_wR_factor_ref 0.1364
_reflns_number_gt 7995
_reflns_number_total 10970
_reflns_threshold_expression >2\s(I)
_cod_data_source_file ja209693a_si_002_09.cif
_cod_data_source_block av562_me3si_ipropylbenzene
_cod_original_sg_symbol_H-M 'P 21/c'
_cod_database_code 4107254

loop_
_symmetry_equiv_pos_as_xyz
'x, y, z'
'-x, y+1/2, -z+1/2'
'-x, -y, -z'
'x, -y-1/2, z-1/2'

loop_
_atom_site_label
_atom_site_type_symbol
_atom_site_fract_x
_atom_site_fract_y
_atom_site_fract_z
_atom_site_U_iso_or_equiv
_atom_site_adp_type
_atom_site_occupancy
_atom_site_symmetry_multiplicity
_atom_site_calc_flag
_atom_site_refinement_flags
Si1 Si 0.21383(5) 0.61833(3) 0.29857(3) 0.04195(13) Uani 1 1 d .
C1 C 0.07281(18) 0.58956(8) 0.18237(11) 0.0380(3) Uani 1 1 d .
C2 C 0.10335(16) 0.63514(8) 0.13031(10) 0.0345(3) Uani 1 1 d .
H2 H 0.0648 0.6754 0.1276 0.041 Uiso 1 1 calc R
C3 C 0.18855(17) 0.62174(8) 0.08345(10) 0.0355(3) Uani 1 1 d .
H3 H 0.2112 0.6533 0.0501 0.043 Uiso 1 1 calc R
C4 C 0.24214(18) 0.56211(8) 0.08443(10) 0.0383(3) Uani 1 1 d .
C5 C 0.2052(2) 0.51581(9) 0.13172(13) 0.0479(4) Uani 1 1 d .
H5 H 0.2393 0.4749 0.1313 0.057 Uiso 1 1 calc R
C6 C 0.1204(2) 0.52860(9) 0.17881(13) 0.0482(4) Uani 1 1 d .
H6 H 0.0936 0.4962 0.2092 0.058 Uiso 1 1 calc R
C7 C 0.3426(2) 0.54736(10) 0.03755(12) 0.0495(4) Uani 1 1 d .
H7 H 0.3522 0.5011 0.0368 0.059 Uiso 1 1 calc R
C8 C 0.4784(2) 0.57420(11) 0.08448(15) 0.0578(5) Uani 1 1 d .
H8A H 0.4723 0.6196 0.0858 0.087 Uiso 1 1 calc R
H8B H 0.5450 0.5622 0.0563 0.087 Uiso 1 1 calc R
H8C H 0.5051 0.5581 0.1416 0.087 Uiso 1 1 calc R
C9 C 0.2998(3) 0.56943(17) -0.05222(15) 0.0887(10) Uani 1 1 d .
H9A H 0.2142 0.5502 -0.0816 0.133 Uiso 1 1 calc R
H9B H 0.3677 0.5576 -0.0795 0.133 Uiso 1 1 calc R
H9C H 0.2898 0.6148 -0.0536 0.133 Uiso 1 1 calc R
C10 C 0.3818(2) 0.62105(12) 0.28430(12) 0.0574(6) Uani 1 1 d .
H10A H 0.4483 0.6268 0.3384 0.086 Uiso 1 1 calc R
H10B H 0.3871 0.6558 0.2476 0.086 Uiso 1 1 calc R
H10C H 0.3996 0.5820 0.2592 0.086 Uiso 1 1 calc R
C11 C 0.1955(3) 0.55845(13) 0.37272(14) 0.0701(7) Uani 1 1 d .
H11A H 0.2379 0.5198 0.3622 0.105 Uiso 1 1 calc R
H11B H 0.1003 0.5510 0.3658 0.105 Uiso 1 1 calc R
H11C H 0.2386 0.5726 0.4297 0.105 Uiso 1 1 calc R
C12 C 0.1423(2) 0.69341(11) 0.31588(14) 0.0590(5) Uani 1 1 d .
H12A H 0.1846 0.7073 0.3730 0.088 Uiso 1 1 calc R
H12B H 0.0459 0.6888 0.3072 0.088 Uiso 1 1 calc R
H12C H 0.1584 0.7242 0.2767 0.088 Uiso 1 1 calc R
H1 H -0.003(3) 0.5940(12) 0.2025(16) 0.072(8) Uiso 1 1 d .
B1 B 0.34411(15) 0.31437(7) 0.37824(8) 0.0213(3) Uani 1 1 d .
C13 C 0.48536(13) 0.33604(6) 0.36100(8) 0.0234(2) Uani 1 1 d .
C14 C 0.49152(14) 0.39162(7) 0.32031(8) 0.0263(3) Uani 1 1 d .
C15 C 0.59802(16) 0.41068(7) 0.29311(9) 0.0317(3) Uani 1 1 d .
C16 C 0.70839(16) 0.37263(8) 0.30639(10) 0.0365(3) Uani 1 1 d .
C17 C 0.70830(15) 0.31701(8) 0.34588(10) 0.0351(3) Uani 1 1 d .
C18 C 0.59913(14) 0.29985(7) 0.37203(9) 0.0288(3) Uani 1 1 d .
C19 C 0.27931(14) 0.36553(6) 0.42869(8) 0.0229(2) Uani 1 1 d .
C20 C 0.14875(14) 0.35835(6) 0.43180(8) 0.0255(3) Uani 1 1 d .
C21 C 0.08903(16) 0.39453(7) 0.47916(9) 0.0317(3) Uani 1 1 d .
C22 C 0.16253(18) 0.44037(7) 0.52864(9) 0.0350(3) Uani 1 1 d .
C23 C 0.29283(18) 0.44917(7) 0.52964(9) 0.0331(3) Uani 1 1 d .
C24 C 0.34867(15) 0.41233(7) 0.48034(8) 0.0271(3) Uani 1 1 d .
C25 C 0.35909(13) 0.25331(6) 0.44046(8) 0.0230(2) Uani 1 1 d .
C26 C 0.27513(14) 0.20214(6) 0.42952(8) 0.0247(3) Uani 1 1 d .
C27 C 0.28404(15) 0.15634(7) 0.48873(9) 0.0299(3) Uani 1 1 d .
C28 C 0.38057(17) 0.16000(7) 0.56385(9) 0.0326(3) Uani 1 1 d .
C29 C 0.46626(16) 0.20955(7) 0.57876(9) 0.0329(3) Uani 1 1 d .
C30 C 0.45367(15) 0.25430(7) 0.51819(8) 0.0278(3) Uani 1 1 d .
C31 C 0.25102(13) 0.30048(6) 0.28225(8) 0.0233(2) Uani 1 1 d .
C32 C 0.15162(15) 0.33824(7) 0.23401(8) 0.0283(3) Uani 1 1 d .
C33 C 0.08504(16) 0.32608(8) 0.15103(9) 0.0371(4) Uani 1 1 d .
C34 C 0.11701(18) 0.27444(9) 0.11303(9) 0.0400(4) Uani 1 1 d .
C35 C 0.21636(17) 0.23588(8) 0.15739(9) 0.0358(3) Uani 1 1 d .
C36 C 0.28129(15) 0.24979(7) 0.23968(8) 0.0280(3) Uani 1 1 d .
F1 F 0.38505(9) 0.43065(4) 0.30300(6) 0.0335(2) Uani 1 1 d .
F2 F 0.59393(11) 0.46461(5) 0.25241(6) 0.0438(2) Uani 1 1 d .
F3 F 0.81271(11) 0.38933(6) 0.27949(8) 0.0549(3) Uani 1 1 d .
F4 F 0.81258(10) 0.27805(6) 0.35761(9) 0.0537(3) Uani 1 1 d .
F5 F 0.60943(9) 0.24331(4) 0.40872(7) 0.0379(2) Uani 1 1 d .
F6 F 0.07361(8) 0.31229(4) 0.38772(5) 0.03194(19) Uani 1 1 d .
F7 F -0.03802(10) 0.38386(5) 0.47952(7) 0.0460(3) Uani 1 1 d .
F8 F 0.10799(13) 0.47532(5) 0.57705(7) 0.0525(3) Uani 1 1 d .
F9 F 0.36689(13) 0.49307(5) 0.57865(7) 0.0516(3) Uani 1 1 d .
F10 F 0.47786(10) 0.42431(4) 0.48596(6) 0.0364(2) Uani 1 1 d .
F11 F 0.17599(9) 0.19400(4) 0.35811(5) 0.0327(2) Uani 1 1 d .
F12 F 0.19923(10) 0.10784(5) 0.47338(7) 0.0440(2) Uani 1 1 d .
F13 F 0.39042(12) 0.11556(5) 0.62174(6) 0.0480(3) Uani 1 1 d .
F14 F 0.56134(12) 0.21425(5) 0.65205(6) 0.0518(3) Uani 1 1 d .
F15 F 0.54030(10) 0.30229(4) 0.53804(5) 0.0387(2) Uani 1 1 d .
F16 F 0.11344(10) 0.39054(4) 0.26487(6) 0.0365(2) Uani 1 1 d .
F17 F -0.01004(12) 0.36534(6) 0.10820(6) 0.0580(3) Uani 1 1 d .
F18 F 0.05136(13) 0.26183(7) 0.03314(6) 0.0603(3) Uani 1 1 d .
F19 F 0.25134(13) 0.18548(5) 0.12149(6) 0.0542(3) Uani 1 1 d .
F20 F 0.37901(10) 0.21035(4) 0.27854(6) 0.0358(2) Uani 1 1 d .

loop_
_atom_site_aniso_label
_atom_site_aniso_U_11
_atom_site_aniso_U_22
_atom_site_aniso_U_33
_atom_site_aniso_U_23
_atom_site_aniso_U_13
_atom_site_aniso_U_12
Si1 0.0419(3) 0.0535(3) 0.0334(2) 0.00383(19) 0.01554(19) 0.0126(2)
C1 0.0336(8) 0.0386(9) 0.0444(9) 0.0016(7) 0.0155(7) 0.0005(7)
C2 0.0313(8) 0.0318(8) 0.0374(7) 0.0022(6) 0.0048(6) 0.0032(6)
C3 0.0360(8) 0.0366(8) 0.0320(7) 0.0021(6) 0.0068(6) 0.0000(6)
C4 0.0383(9) 0.0388(9) 0.0373(8) -0.0045(6) 0.0098(7) 0.0020(7)
C5 0.0575(12) 0.0321(9) 0.0572(11) -0.0006(8) 0.0214(9) 0.0056(8)
C6 0.0548(11) 0.0346(9) 0.0602(11) 0.0052(8) 0.0243(9) -0.0032(8)
C7 0.0594(12) 0.0461(10) 0.0497(10) -0.0034(8) 0.0265(9) 0.0096(9)
C8 0.0498(12) 0.0620(13) 0.0712(14) 0.0055(11) 0.0327(11) 0.0077(10)
C9 0.0861(19) 0.145(3) 0.0431(11) 0.0068(14) 0.0306(12) 0.0409(19)
C10 0.0375(10) 0.0915(17) 0.0400(9) -0.0173(10) 0.0062(8) 0.0019(10)
C11 0.0869(18) 0.0826(17) 0.0508(11) 0.0273(11) 0.0355(12) 0.0290(14)
C12 0.0628(13) 0.0621(13) 0.0518(11) -0.0125(10) 0.0159(10) 0.0114(11)
B1 0.0214(7) 0.0215(7) 0.0199(6) -0.0009(5) 0.0041(5) -0.0021(5)
C13 0.0230(6) 0.0248(6) 0.0214(5) -0.0045(5) 0.0046(5) -0.0044(5)
C14 0.0284(7) 0.0272(7) 0.0232(6) -0.0040(5) 0.0075(5) -0.0037(5)
C15 0.0388(8) 0.0330(8) 0.0249(6) -0.0029(5) 0.0116(6) -0.0122(6)
C16 0.0305(8) 0.0450(9) 0.0376(8) -0.0099(6) 0.0156(6) -0.0147(7)
C17 0.0236(7) 0.0384(8) 0.0437(8) -0.0088(7) 0.0100(6) -0.0039(6)
C18 0.0253(7) 0.0269(7) 0.0327(7) -0.0038(5) 0.0061(5) -0.0040(5)
C19 0.0276(6) 0.0207(6) 0.0200(5) 0.0008(4) 0.0064(5) -0.0006(5)
C20 0.0275(7) 0.0263(6) 0.0225(5) 0.0016(5) 0.0066(5) 0.0014(5)
C21 0.0328(8) 0.0349(8) 0.0306(7) 0.0043(6) 0.0141(6) 0.0064(6)
C22 0.0515(10) 0.0287(7) 0.0307(7) 0.0012(6) 0.0211(7) 0.0086(7)
C23 0.0519(10) 0.0226(7) 0.0274(6) -0.0045(5) 0.0158(6) -0.0057(6)
C24 0.0343(7) 0.0241(6) 0.0246(6) -0.0008(5) 0.0110(5) -0.0050(5)
C25 0.0235(6) 0.0224(6) 0.0219(5) -0.0006(4) 0.0046(5) 0.0003(5)
C26 0.0233(6) 0.0258(6) 0.0237(6) 0.0008(5) 0.0046(5) -0.0013(5)
C27 0.0299(7) 0.0258(7) 0.0338(7) 0.0037(5) 0.0086(6) -0.0042(5)
C28 0.0397(8) 0.0289(7) 0.0289(6) 0.0095(5) 0.0094(6) 0.0021(6)
C29 0.0373(8) 0.0331(8) 0.0229(6) 0.0026(5) -0.0002(6) -0.0013(6)
C30 0.0307(7) 0.0254(7) 0.0236(6) -0.0008(5) 0.0020(5) -0.0048(5)
C31 0.0240(6) 0.0252(6) 0.0201(5) -0.0001(4) 0.0056(5) -0.0053(5)
C32 0.0292(7) 0.0323(7) 0.0219(6) 0.0013(5) 0.0049(5) -0.0026(6)
C33 0.0328(8) 0.0500(10) 0.0234(6) 0.0071(6) 0.0000(6) -0.0033(7)
C34 0.0427(9) 0.0559(10) 0.0189(6) -0.0045(6) 0.0047(6) -0.0159(8)
C35 0.0430(9) 0.0410(9) 0.0254(6) -0.0114(6) 0.0130(6) -0.0129(7)
C36 0.0291(7) 0.0306(7) 0.0242(6) -0.0030(5) 0.0077(5) -0.0058(6)
F1 0.0376(5) 0.0287(4) 0.0357(4) 0.0069(3) 0.0130(4) 0.0025(4)
F2 0.0556(6) 0.0412(5) 0.0388(5) 0.0067(4) 0.0201(5) -0.0140(5)
F3 0.0409(6) 0.0683(8) 0.0657(7) -0.0027(6) 0.0314(5) -0.0172(5)
F4 0.0263(5) 0.0520(7) 0.0860(8) -0.0046(6) 0.0213(5) 0.0027(4)
F5 0.0284(5) 0.0287(5) 0.0557(6) 0.0053(4) 0.0103(4) 0.0033(4)
F6 0.0238(4) 0.0381(5) 0.0336(4) -0.0053(4) 0.0076(3) -0.0050(3)
F7 0.0347(5) 0.0581(7) 0.0518(6) -0.0043(5) 0.0231(5) 0.0062(4)
F8 0.0717(8) 0.0467(6) 0.0507(6) -0.0119(5) 0.0359(6) 0.0085(5)
F9 0.0771(8) 0.0386(6) 0.0468(6) -0.0235(4) 0.0301(6) -0.0228(5)
F10 0.0389(5) 0.0368(5) 0.0360(4) -0.0121(4) 0.0144(4) -0.0175(4)
F11 0.0282(4) 0.0337(5) 0.0308(4) 0.0036(3) -0.0004(3) -0.0106(3)
F12 0.0417(6) 0.0343(5) 0.0512(6) 0.0119(4) 0.0058(4) -0.0146(4)
F13 0.0599(7) 0.0421(6) 0.0376(5) 0.0199(4) 0.0065(5) -0.0059(5)
F14 0.0631(7) 0.0491(6) 0.0277(4) 0.0100(4) -0.0121(4) -0.0106(5)
F15 0.0453(5) 0.0329(5) 0.0282(4) 0.0002(3) -0.0051(4) -0.0143(4)
F16 0.0398(5) 0.0353(5) 0.0312(4) 0.0048(4) 0.0051(4) 0.0097(4)
F17 0.0530(7) 0.0742(8) 0.0336(5) 0.0132(5) -0.0091(5) 0.0122(6)
F18 0.0671(8) 0.0833(9) 0.0212(4) -0.0098(5) -0.0026(5) -0.0157(7)
F19 0.0736(8) 0.0523(7) 0.0380(5) -0.0242(5) 0.0181(5) -0.0087(6)
F20 0.0385(5) 0.0332(5) 0.0348(4) -0.0074(4) 0.0093(4) 0.0047(4)

loop_
_atom_type_symbol
_atom_type_description
_atom_type_scat_dispersion_real
_atom_type_scat_dispersion_imag
_atom_type_scat_source
C C 0.0033 0.0016 'International Tables Vol C Tables 4.2.6.8 and 6.1.1.4'
H H 0.0000 0.0000 'International Tables Vol C Tables 4.2.6.8 and 6.1.1.4'
B B 0.0013 0.0007 'International Tables Vol C Tables 4.2.6.8 and 6.1.1.4'
F F 0.0171 0.0103 'International Tables Vol C Tables 4.2.6.8 and 6.1.1.4'
Si Si 0.0817 0.0704 'International Tables Vol C Tables 4.2.6.8 and 6.1.1.4'

loop_
_geom_angle_atom_site_label_1
_geom_angle_atom_site_label_2
_geom_angle_atom_site_label_3
_geom_angle
C10 Si1 C12 115.99(12)
C10 Si1 C11 113.44(12)
C12 Si1 C11 112.62(11)
C10 Si1 C1 108.70(8)
C12 Si1 C1 100.99(9)
C11 Si1 C1 103.42(11)
C2 C1 C6 118.49(16)
C2 C1 Si1 98.16(11)
C6 C1 Si1 98.42(13)
C2 C1 H1 120.6(16)
C6 C1 H1 116.7(16)
Si1 C1 H1 94.1(16)
C3 C2 C1 120.36(15)
C3 C2 H2 119.8
C1 C2 H2 119.8
C2 C3 C4 120.51(16)
C2 C3 H3 119.7
C4 C3 H3 119.7
C5 C4 C3 119.23(16)
C5 C4 C7 119.35(16)
C3 C4 C7 121.39(16)
C6 C5 C4 120.80(17)
C6 C5 H5 119.6
C4 C5 H5 119.6
C5 C6 C1 120.28(17)
C5 C6 H6 119.9
C1 C6 H6 119.9
C4 C7 C9 113.40(18)
C4 C7 C8 109.41(16)
C9 C7 C8 111.1(2)
C4 C7 H7 107.5
C9 C7 H7 107.5
C8 C7 H7 107.5
C7 C8 H8A 109.5
C7 C8 H8B 109.5
H8A C8 H8B 109.5
C7 C8 H8C 109.5
H8A C8 H8C 109.5
H8B C8 H8C 109.5
C7 C9 H9A 109.5
C7 C9 H9B 109.5
H9A C9 H9B 109.5
C7 C9 H9C 109.5
H9A C9 H9C 109.5
H9B C9 H9C 109.5
Si1 C10 H10A 109.5
Si1 C10 H10B 109.5
H10A C10 H10B 109.5
Si1 C10 H10C 109.5
H10A C10 H10C 109.5
H10B C10 H10C 109.5
Si1 C11 H11A 109.5
Si1 C11 H11B 109.5
H11A C11 H11B 109.5
Si1 C11 H11C 109.5
H11A C11 H11C 109.5
H11B C11 H11C 109.5
Si1 C12 H12A 109.5
Si1 C12 H12B 109.5
H12A C12 H12B 109.5
Si1 C12 H12C 109.5
H12A C12 H12C 109.5
H12B C12 H12C 109.5
C19 B1 C13 114.81(11)
C19 B1 C31 114.04(11)
C13 B1 C31 100.81(10)
C19 B1 C25 100.72(10)
C13 B1 C25 113.96(11)
C31 B1 C25 113.15(10)
C14 C13 C18 113.05(13)
C14 C13 B1 119.95(12)
C18 C13 B1 126.30(12)
F1 C14 C15 115.68(13)
F1 C14 C13 119.28(12)
C15 C14 C13 125.02(14)
F2 C15 C14 120.94(15)
F2 C15 C16 120.02(14)
C14 C15 C16 119.01(14)
F3 C16 C17 120.66(16)
F3 C16 C15 120.50(16)
C17 C16 C15 118.82(14)
F4 C17 C16 120.32(15)
F4 C17 C18 119.56(15)
C16 C17 C18 120.10(15)
F5 C18 C17 114.73(13)
F5 C18 C13 121.27(13)
C17 C18 C13 123.99(14)
C20 C19 C24 113.59(12)
C20 C19 B1 119.78(11)
C24 C19 B1 125.98(12)
F6 C20 C21 116.28(13)
F6 C20 C19 119.08(12)
C21 C20 C19 124.62(14)
F7 C21 C22 120.03(14)
F7 C21 C20 120.83(14)
C22 C21 C20 119.09(14)
F8 C22 C23 120.33(15)
F8 C22 C21 120.40(16)
C23 C22 C21 119.25(13)
F9 C23 C22 120.10(14)
F9 C23 C24 120.01(15)
C22 C23 C24 119.89(14)
F10 C24 C23 115.48(13)
F10 C24 C19 120.98(12)
C23 C24 C19 123.54(14)
C26 C25 C30 112.87(12)
C26 C25 B1 127.15(11)
C30 C25 B1 119.42(11)
F11 C26 C27 114.88(12)
F11 C26 C25 121.02(11)
C27 C26 C25 124.09(12)
F12 C27 C28 119.41(13)
F12 C27 C26 120.66(13)
C28 C27 C26 119.93(13)
F13 C28 C29 120.71(14)
F13 C28 C27 120.41(14)
C29 C28 C27 118.88(13)
F14 C29 C28 119.94(13)
F14 C29 C30 120.72(14)
C28 C29 C30 119.34(13)
F15 C30 C29 115.88(12)
F15 C30 C25 119.24(12)
C29 C30 C25 124.88(13)
C32 C31 C36 113.83(12)
C32 C31 B1 126.71(12)
C36 C31 B1 119.06(12)
F16 C32 C31 121.46(12)
F16 C32 C33 115.05(13)
C31 C32 C33 123.49(14)
F17 C33 C34 120.17(14)
F17 C33 C32 119.87(16)
C34 C33 C32 119.96(15)
F18 C34 C33 120.26(16)
F18 C34 C35 120.63(16)
C33 C34 C35 119.11(13)
F19 C35 C34 120.49(14)
F19 C35 C36 120.22(16)
C34 C35 C36 119.29(15)
F20 C36 C35 115.74(13)
F20 C36 C31 119.98(12)
C35 C36 C31 124.28(14)

loop_
_geom_bond_atom_site_label_1
_geom_bond_atom_site_label_2
_geom_bond_distance
Si1 C10 1.835(2)
Si1 C12 1.836(2)
Si1 C11 1.837(2)
Si1 C1 2.1687(19)
C1 C2 1.408(2)
C1 C6 1.409(3)
C1 H1 0.94(3)
C2 C3 1.374(2)
C2 H2 0.9500
C3 C4 1.397(2)
C3 H3 0.9500
C4 C5 1.393(3)
C4 C7 1.512(3)
C5 C6 1.370(3)
C5 H5 0.9500
C6 H6 0.9500
C7 C9 1.518(3)
C7 C8 1.524(3)
C7 H7 1.0000
C8 H8A 0.9800
C8 H8B 0.9800
C8 H8C 0.9800
C9 H9A 0.9800
C9 H9B 0.9800
C9 H9C 0.9800
C10 H10A 0.9800
C10 H10B 0.9800
C10 H10C 0.9800
C11 H11A 0.9800
C11 H11B 0.9800
C11 H11C 0.9800
C12 H12A 0.9800
C12 H12B 0.9800
C12 H12C 0.9800
B1 C19 1.6455(19)
B1 C13 1.647(2)
B1 C31 1.6516(19)
B1 C25 1.6561(19)
C13 C14 1.3867(19)
C13 C18 1.387(2)
C14 F1 1.3560(17)
C14 C15 1.378(2)
C15 F2 1.3400(18)
C15 C16 1.378(3)
C16 F3 1.3401(18)
C16 C17 1.367(2)
C17 F4 1.3425(19)
C17 C18 1.382(2)
C18 F5 1.3530(17)
C19 C20 1.386(2)
C19 C24 1.3887(19)
C20 F6 1.3459(16)
C20 C21 1.380(2)
C21 F7 1.3467(19)
C21 C22 1.373(2)
C22 F8 1.3450(17)
C22 C23 1.368(2)
C23 F9 1.3421(17)
C23 C24 1.387(2)
C24 F10 1.3486(17)
C25 C26 1.3857(19)
C25 C30 1.3917(18)
C26 F11 1.3512(15)
C26 C27 1.3822(19)
C27 F12 1.3442(17)
C27 C28 1.372(2)
C28 F13 1.3445(16)
C28 C29 1.368(2)
C29 F14 1.3442(17)
C29 C30 1.377(2)
C30 F15 1.3495(16)
C31 C32 1.382(2)
C31 C36 1.3874(19)
C32 F16 1.3448(18)
C32 C33 1.3901(19)
C33 F17 1.344(2)
C33 C34 1.368(3)
C34 F18 1.3457(16)
C34 C35 1.369(3)
C35 F19 1.3397(19)
C35 C36 1.3843(19)
C36 F20 1.3432(18)

loop_
_geom_torsion_atom_site_label_1
_geom_torsion_atom_site_label_2
_geom_torsion_atom_site_label_3
_geom_torsion_atom_site_label_4
_geom_torsion
C10 Si1 C1 C2 -54.73(15)
C12 Si1 C1 C2 67.75(14)
C11 Si1 C1 C2 -175.56(13)
C10 Si1 C1 C6 65.82(15)
C12 Si1 C1 C6 -171.70(14)
C11 Si1 C1 C6 -55.01(14)
C6 C1 C2 C3 -6.4(3)
Si1 C1 C2 C3 97.89(15)
C1 C2 C3 C4 2.4(2)
C2 C3 C4 C5 1.8(3)
C2 C3 C4 C7 -176.19(16)
C3 C4 C5 C6 -1.9(3)
C7 C4 C5 C6 176.16(19)
C4 C5 C6 C1 -2.2(3)
C2 C1 C6 C5 6.3(3)
Si1 C1 C6 C5 -97.8(2)
C5 C4 C7 C9 132.6(2)
C3 C4 C7 C9 -49.4(3)
C5 C4 C7 C8 -102.7(2)
C3 C4 C7 C8 75.2(2)
C19 B1 C13 C14 -55.08(15)
C31 B1 C13 C14 67.96(14)
C25 B1 C13 C14 -170.53(11)
C19 B1 C13 C18 135.27(13)
C31 B1 C13 C18 -101.69(14)
C25 B1 C13 C18 19.83(18)
C18 C13 C14 F1 177.88(12)
B1 C13 C14 F1 6.93(18)
C18 C13 C14 C15 -0.31(19)
B1 C13 C14 C15 -171.26(12)
F1 C14 C15 F2 0.09(19)
C13 C14 C15 F2 178.34(13)
F1 C14 C15 C16 -178.22(13)
C13 C14 C15 C16 0.0(2)
F2 C15 C16 F3 0.6(2)
C14 C15 C16 F3 178.89(14)
F2 C15 C16 C17 -178.06(14)
C14 C15 C16 C17 0.3(2)
F3 C16 C17 F4 -0.6(2)
C15 C16 C17 F4 178.04(14)
F3 C16 C17 C18 -178.86(14)
C15 C16 C17 C18 -0.2(2)
F4 C17 C18 F5 0.4(2)
C16 C17 C18 F5 178.68(14)
F4 C17 C18 C13 -178.37(14)
C16 C17 C18 C13 -0.1(2)
C14 C13 C18 F5 -178.34(12)
B1 C13 C18 F5 -8.1(2)
C14 C13 C18 C17 0.3(2)
B1 C13 C18 C17 170.59(13)
C13 B1 C19 C20 166.78(11)
C31 B1 C19 C20 51.16(16)
C25 B1 C19 C20 -70.35(14)
C13 B1 C19 C24 -23.13(18)
C31 B1 C19 C24 -138.75(13)
C25 B1 C19 C24 99.74(14)
C24 C19 C20 F6 -176.57(12)
B1 C19 C20 F6 -5.32(18)
C24 C19 C20 C21 1.7(2)
B1 C19 C20 C21 172.98(13)
F6 C20 C21 F7 -0.7(2)
C19 C20 C21 F7 -179.05(13)
F6 C20 C21 C22 176.90(13)
C19 C20 C21 C22 -1.4(2)
F7 C21 C22 F8 -0.7(2)
C20 C21 C22 F8 -178.33(13)
F7 C21 C22 C23 177.79(14)
C20 C21 C22 C23 0.2(2)
F8 C22 C23 F9 -0.4(2)
C21 C22 C23 F9 -178.91(14)
F8 C22 C23 C24 179.13(14)
C21 C22 C23 C24 0.6(2)
F9 C23 C24 F10 -0.1(2)
C22 C23 C24 F10 -179.65(13)
F9 C23 C24 C19 179.28(13)
C22 C23 C24 C19 -0.3(2)
C20 C19 C24 F10 178.50(12)
B1 C19 C24 F10 7.9(2)
C20 C19 C24 C23 -0.9(2)
B1 C19 C24 C23 -171.48(13)
C19 B1 C25 C26 101.05(15)
C13 B1 C25 C26 -135.49(14)
C31 B1 C25 C26 -21.08(19)
C19 B1 C25 C30 -69.71(15)
C13 B1 C25 C30 53.75(16)
C31 B1 C25 C30 168.15(12)
C30 C25 C26 F11 179.11(12)
B1 C25 C26 F11 7.8(2)
C30 C25 C26 C27 -0.5(2)
B1 C25 C26 C27 -171.81(13)
F11 C26 C27 F12 0.7(2)
C25 C26 C27 F12 -179.66(14)
F11 C26 C27 C28 -179.65(14)
C25 C26 C27 C28 0.0(2)
F12 C27 C28 F13 -0.1(2)
C26 C27 C28 F13 -179.74(14)
F12 C27 C28 C29 -179.99(15)
C26 C27 C28 C29 0.3(2)
F13 C28 C29 F14 -0.2(3)
C27 C28 C29 F14 179.75(15)
F13 C28 C29 C30 179.96(15)
C27 C28 C29 C30 -0.1(2)
F14 C29 C30 F15 -1.0(2)
C28 C29 C30 F15 178.89(15)
F14 C29 C30 C25 179.65(15)
C28 C29 C30 C25 -0.5(3)
C26 C25 C30 F15 -178.59(13)
B1 C25 C30 F15 -6.6(2)
C26 C25 C30 C29 0.8(2)
B1 C25 C30 C29 172.80(14)
C19 B1 C31 C32 20.47(19)
C13 B1 C31 C32 -103.10(15)
C25 B1 C31 C32 134.82(14)
C19 B1 C31 C36 -167.23(12)
C13 B1 C31 C36 69.21(14)
C25 B1 C31 C36 -52.88(16)
C36 C31 C32 F16 -177.66(13)
B1 C31 C32 F16 -5.0(2)
C36 C31 C32 C33 1.6(2)
B1 C31 C32 C33 174.26(14)
F16 C32 C33 F17 -0.3(2)
C31 C32 C33 F17 -179.62(15)
F16 C32 C33 C34 179.28(15)
C31 C32 C33 C34 0.0(2)
F17 C33 C34 F18 -1.6(3)
C32 C33 C34 F18 178.86(15)
F17 C33 C34 C35 178.50(15)
C32 C33 C34 C35 -1.1(2)
F18 C34 C35 F19 1.1(2)
C33 C34 C35 F19 -178.95(15)
F18 C34 C35 C36 -179.45(15)
C33 C34 C35 C36 0.5(2)
F19 C35 C36 F20 0.5(2)
C34 C35 C36 F20 -178.92(14)
F19 C35 C36 C31 -179.28(14)
C34 C35 C36 C31 1.3(2)
C32 C31 C36 F20 177.96(12)
B1 C31 C36 F20 4.70(19)
C32 C31 C36 C35 -2.2(2)
B1 C31 C36 C35 -175.51(13)

loop_
_cod_related_entry_id
_cod_related_entry_database
_cod_related_entry_code
1 ChemSpider 30660294
